data_4112067
loop_
_publ_author_name
'Mauro Marigo'
'Tobias Schulte'
'Johan Franz\'en'
'Karl Anker J\/orgensen'

_publ_contact_author_address
;
Department of Chemistry
University of Aarhus
Langelandsgade 140
DK-8000 Aarhus C
Denmark
;
_publ_contact_author_email kaj@chem.au.dk
_publ_contact_author_fax '+45 8619 6199'
_publ_contact_author_name 'J\/orgensen, K. A.'
_publ_contact_author_phone '+45 8942 3333'
_publ_section_title
;
 Asymmetric Multicomponent Domino Reactions and Highly Enantioselective
 Conjugated Addition of Thiols to \a,\b-Unsaturated Aldehydes
;
_journal_name_full 'Journal of the American Chemical Society'
_journal_page_first 15710
_journal_page_last 15711
_journal_paper_doi 10.1021/ja055291w
_journal_volume 127
_journal_year 2005
_chemical_absolute_configuration ad
_chemical_compound_source 'synthesis as described'
_chemical_formula_moiety 'C13 H20 O1 S1'
_chemical_formula_sum 'C13 H20 O S'
_chemical_formula_weight 224.35
_chemical_name_systematic
;
 ?
;
_space_group_IT_number 19
_symmetry_cell_setting orthorhombic
_symmetry_Int_Tables_number 19
_symmetry_space_group_name_Hall 'P 2ac 2ab'
_symmetry_space_group_name_H-M 'P 21 21 21'
_atom_sites_solution_hydrogens geom
_atom_sites_solution_primary direct
_atom_sites_solution_secondary difmap
_audit_creation_date 2005-06-23T10:34:20-00:00
_audit_creation_method 'WinGX routine CIF_UPDATE'
_cell_angle_alpha 90
_cell_angle_beta 90
_cell_angle_gamma 90
_cell_formula_units_Z 4
_cell_length_a 5.4034(1)
_cell_length_b 8.6305(3)
_cell_length_c 26.9086(8)
_cell_measurement_reflns_used 9690
_cell_measurement_temperature 120(1)
_cell_measurement_theta_max 33.006
_cell_measurement_theta_min 2.478
_cell_measurement_wavelength 0.71073
_cell_volume 1254.86(6)
_computing_cell_refinement 'Saint+ (Bruker-Nonius, 2004)'
_computing_data_collection 'Apex2 (Bruker-Nonius, 2004)'
_computing_data_reduction 'Saint+ (Bruker-Nonius, 2004)'
_computing_molecular_graphics 'Ortep-3 for Windows (Farrugia, 1997)'
_computing_publication_material 'WinGX publication routines (Farrugia, 1999)'
_computing_structure_refinement 'SHELXL-97 (Sheldrick, 1997)'
_computing_structure_solution 'SHELXS-97 (Sheldrick, 1997)'
_diffrn_ambient_temperature 120(2)
_diffrn_detector_area_resol_mean 83.33
_diffrn_measured_fraction_theta_full 0.997
_diffrn_measured_fraction_theta_max 0.997
_diffrn_measurement_device_type 'Bruker X8 APEX-II diffractometer'
_diffrn_measurement_method '\f-scans and \w-scans'
_diffrn_radiation_monochromator graphite
_diffrn_radiation_probe x-ray
_diffrn_radiation_type MoK\a
_diffrn_radiation_wavelength 0.71073
_diffrn_reflns_av_R_equivalents 0.0335
_diffrn_reflns_av_unetI/netI 0.0312
_diffrn_reflns_limit_h_max 7
_diffrn_reflns_limit_h_min -8
_diffrn_reflns_limit_k_max 13
_diffrn_reflns_limit_k_min -13
_diffrn_reflns_limit_l_max 41
_diffrn_reflns_limit_l_min -41
_diffrn_reflns_number 45485
_diffrn_reflns_theta_full 33.16
_diffrn_reflns_theta_max 33.16
_diffrn_reflns_theta_min 2.48
_diffrn_standards_number 0
_exptl_absorpt_coefficient_mu 0.232
_exptl_absorpt_correction_type none
_exptl_crystal_colour white
_exptl_crystal_density_diffrn 1.188
_exptl_crystal_description block
_exptl_crystal_F_000 488
_exptl_crystal_size_max 0.5
_exptl_crystal_size_mid 0.15
_exptl_crystal_size_min 0.1
_refine_diff_density_max 0.277
_refine_diff_density_min -0.291
_refine_diff_density_rms 0.047
_refine_ls_abs_structure_details 'Flack H D (1983), Acta Cryst. A39, 876-881'
_refine_ls_abs_structure_Flack -0.01(5)
_refine_ls_extinction_method none
_refine_ls_goodness_of_fit_ref 0.985
_refine_ls_hydrogen_treatment mixed
_refine_ls_matrix_type full
_refine_ls_number_parameters 139
_refine_ls_number_reflns 4661
_refine_ls_number_restraints 0
_refine_ls_restrained_S_all 0.985
_refine_ls_R_factor_all 0.0435
_refine_ls_R_factor_gt 0.0321
_refine_ls_shift/su_max 0.001
_refine_ls_shift/su_mean 0
_refine_ls_structure_factor_coef Fsqd
_refine_ls_weighting_details 'calc w=1/[\s^2^(Fo^2^)+(0.0324P)^2^+0.2882P] where P=(Fo^2^+2Fc^2^)/3'
_refine_ls_weighting_scheme calc
_refine_ls_wR_factor_gt 0.0671
_refine_ls_wR_factor_ref 0.0713
_reflns_number_gt 4042
_reflns_number_total 4661
_reflns_threshold_expression >2sigma(I)
_cod_data_source_file ja055291wrom20050804_030513.cif
_cod_data_source_block 05jo0027_0m
_cod_database_code 4112067

loop_
_symmetry_equiv_pos_as_xyz
'x, y, z'
'-x+1/2, -y, z+1/2'
'-x, y+1/2, -z+1/2'
'x+1/2, -y+1/2, -z'

loop_
_atom_site_label
_atom_site_type_symbol
_atom_site_fract_x
_atom_site_fract_y
_atom_site_fract_z
_atom_site_U_iso_or_equiv
_atom_site_adp_type
_atom_site_occupancy
_atom_site_symmetry_multiplicity
_atom_site_calc_flag
_atom_site_refinement_flags
C001 C 0.3581(2) 0.49177(13) 0.09260(5) 0.0234(2) Uani 1 1 d .
H00A H 0.4241 0.3921 0.084 0.035 Uiso 1 1 calc R
H00B H 0.2448 0.525 0.0673 0.035 Uiso 1 1 calc R
H00C H 0.2728 0.4847 0.1238 0.035 Uiso 1 1 calc R
C002 C 0.67466(19) 0.93210(11) 0.11213(4) 0.01418(17) Uani 1 1 d .
H002 H 0.8277 0.8712 0.1128 0.017 Uiso 1 1 calc R
C003 C 0.6649(2) 1.02637(13) 0.15956(4) 0.0174(2) Uani 1 1 d .
C004 C 0.6800(2) 1.03257(12) 0.06517(4) 0.01527(19) Uani 1 1 d .
H00D H 0.6672 0.9663 0.0362 0.018 Uiso 1 1 calc R
H00E H 0.5381 1.1014 0.0653 0.018 Uiso 1 1 calc R
C005 C 0.9148(2) 1.12816(12) 0.06155(4) 0.01644(18) Uani 1 1 d .
H00F H 0.9314 1.1935 0.0907 0.02 Uiso 1 1 calc R
H00G H 1.0578 1.0604 0.0598 0.02 Uiso 1 1 calc R
C006 C 0.5695(2) 0.60884(12) 0.09695(4) 0.01621(18) Uani 1 1 d .
C007 C 0.4732(2) 1.13014(14) 0.16828(4) 0.0241(2) Uani 1 1 d .
H007 H 0.3476 1.1408 0.1449 0.029 Uiso 1 1 calc R
C008 C 0.7361(2) 0.56340(13) 0.14038(4) 0.0209(2) Uani 1 1 d .
H00H H 0.6395 0.5582 0.1703 0.031 Uiso 1 1 calc R
H00I H 0.8643 0.6394 0.1443 0.031 Uiso 1 1 calc R
H00J H 0.8091 0.464 0.1339 0.031 Uiso 1 1 calc R
C009 C 0.7128(2) 0.61676(14) 0.04810(4) 0.0228(2) Uani 1 1 d .
H00K H 0.8451 0.6904 0.0512 0.034 Uiso 1 1 calc R
H00L H 0.6034 0.6484 0.0219 0.034 Uiso 1 1 calc R
H00M H 0.7799 0.5165 0.0405 0.034 Uiso 1 1 calc R
C010 C 0.8501(3) 1.01129(17) 0.19493(4) 0.0295(3) Uani 1 1 d .
H010 H 0.9793 0.9419 0.1898 0.035 Uiso 1 1 calc R
C011 C 0.4669(3) 1.21831(17) 0.21155(5) 0.0365(3) Uani 1 1 d .
H011 H 0.3373 1.2871 0.217 0.044 Uiso 1 1 calc R
C012 C 0.6529(3) 1.2036(2) 0.24633(5) 0.0444(4) Uani 1 1 d .
H012 H 0.65 1.2633 0.2751 0.053 Uiso 1 1 calc R
C013 C 0.8427(3) 1.1003(2) 0.23828(5) 0.0455(4) Uani 1 1 d .
H013 H 0.9672 1.0897 0.2619 0.055 Uiso 1 1 calc R
O001 O 0.90138(16) 1.22165(9) 0.01787(3) 0.01996(15) Uani 1 1 d .
H1 H 1.031(3) 1.2458(19) 0.0108(5) 0.024 Uiso 1 1 d .
S1 S 0.41404(5) 0.79518(3) 0.110017(9) 0.01558(6) Uani 1 1 d .

loop_
_atom_site_aniso_label
_atom_site_aniso_U_11
_atom_site_aniso_U_22
_atom_site_aniso_U_33
_atom_site_aniso_U_23
_atom_site_aniso_U_13
_atom_site_aniso_U_12
C001 0.0204(6) 0.0171(5) 0.0328(6) -0.0035(4) 0.0000(5) -0.0008(4)
C002 0.0129(4) 0.0161(4) 0.0135(4) 0.0019(4) -0.0004(4) 0.0000(4)
C003 0.0206(5) 0.0194(4) 0.0123(4) 0.0015(3) 0.0008(4) -0.0066(4)
C004 0.0159(5) 0.0181(4) 0.0118(4) 0.0015(3) -0.0007(4) -0.0002(4)
C005 0.0171(4) 0.0189(4) 0.0133(4) 0.0036(3) 0.0002(4) 0.0004(5)
C006 0.0149(4) 0.0151(4) 0.0186(4) -0.0007(3) 0.0009(4) 0.0018(4)
C007 0.0296(6) 0.0232(5) 0.0197(5) -0.0042(4) 0.0043(5) -0.0029(5)
C008 0.0197(5) 0.0203(5) 0.0227(5) 0.0030(4) -0.0005(5) 0.0022(4)
C009 0.0234(6) 0.0252(5) 0.0198(5) -0.0033(4) 0.0034(5) 0.0020(5)
C010 0.0258(6) 0.0453(7) 0.0175(5) 0.0049(5) -0.0040(5) -0.0092(6)
C011 0.0498(9) 0.0303(6) 0.0293(6) -0.0119(5) 0.0192(6) -0.0125(7)
C012 0.0581(10) 0.0544(9) 0.0208(5) -0.0168(6) 0.0159(6) -0.0342(9)
C013 0.0464(9) 0.0738(11) 0.0162(5) -0.0016(6) -0.0059(6) -0.0297(9)
O001 0.0172(3) 0.0247(4) 0.0180(3) 0.0093(3) 0.0016(3) -0.0006(4)
S1 0.01327(10) 0.01428(9) 0.01918(10) 0.00034(9) 0.00109(10) 0.00078(10)

loop_
_atom_type_symbol
_atom_type_description
_atom_type_scat_dispersion_real
_atom_type_scat_dispersion_imag
_atom_type_scat_source
C C 0.0033 0.0016 'International Tables Vol C Tables 4.2.6.8 and 6.1.1.4'
H H 0 0 'International Tables Vol C Tables 4.2.6.8 and 6.1.1.4'
O O 0.0106 0.006 'International Tables Vol C Tables 4.2.6.8 and 6.1.1.4'
S S 0.1246 0.1234 'International Tables Vol C Tables 4.2.6.8 and 6.1.1.4'

loop_
_geom_angle_atom_site_label_1
_geom_angle_atom_site_label_2
_geom_angle_atom_site_label_3
_geom_angle
C006 C001 H00A 109.5
C006 C001 H00B 109.5
H00A C001 H00B 109.5
C006 C001 H00C 109.5
H00A C001 H00C 109.5
H00B C001 H00C 109.5
C003 C002 C004 113.04(8)
C003 C002 S1 110.15(7)
C004 C002 S1 110.64(7)
C003 C002 H002 107.6
C004 C002 H002 107.6
S1 C002 H002 107.6
C010 C003 C007 118.84(11)
C010 C003 C002 120.17(11)
C007 C003 C002 120.99(10)
C005 C004 C002 112.12(8)
C005 C004 H00D 109.2
C002 C004 H00D 109.2
C005 C004 H00E 109.2
C002 C004 H00E 109.2
H00D C004 H00E 107.9
O001 C005 C004 108.54(9)
O001 C005 H00F 110
C004 C005 H00F 110
O001 C005 H00G 110
C004 C005 H00G 110
H00F C005 H00G 108.4
C008 C006 C009 111.83(10)
C008 C006 C001 109.22(9)
C009 C006 C001 110.01(9)
C008 C006 S1 110.24(7)
C009 C006 S1 110.80(7)
C001 C006 S1 104.48(8)
C011 C007 C003 120.83(13)
C011 C007 H007 119.6
C003 C007 H007 119.6
C006 C008 H00H 109.5
C006 C008 H00I 109.5
H00H C008 H00I 109.5
C006 C008 H00J 109.5
H00H C008 H00J 109.5
H00I C008 H00J 109.5
C006 C009 H00K 109.5
C006 C009 H00L 109.5
H00K C009 H00L 109.5
C006 C009 H00M 109.5
H00K C009 H00M 109.5
H00L C009 H00M 109.5
C003 C010 C013 120.03(14)
C003 C010 H010 120
C013 C010 H010 120
C012 C011 C007 119.98(14)
C012 C011 H011 120
C007 C011 H011 120
C013 C012 C011 119.73(12)
C013 C012 H012 120.1
C011 C012 H012 120.1
C012 C013 C010 120.59(14)
C012 C013 H013 119.7
C010 C013 H013 119.7
C005 O001 H1 108.5(12)
C002 S1 C006 102.53(5)

loop_
_geom_bond_atom_site_label_1
_geom_bond_atom_site_label_2
_geom_bond_distance
C001 C006 1.5294(16)
C001 H00A 0.96
C001 H00B 0.96
C001 H00C 0.96
C002 C003 1.5145(15)
C002 C004 1.5326(14)
C002 S1 1.8392(10)
C002 H002 0.98
C003 C010 1.3874(16)
C003 C007 1.3890(17)
C004 C005 1.5164(16)
C004 H00D 0.97
C004 H00E 0.97
C005 O001 1.4276(12)
C005 H00F 0.97
C005 H00G 0.97
C006 C008 1.5262(15)
C006 C009 1.5272(15)
C006 S1 1.8482(10)
C007 C011 1.3912(17)
C007 H007 0.93
C008 H00H 0.96
C008 H00I 0.96
C008 H00J 0.96
C009 H00K 0.96
C009 H00L 0.96
C009 H00M 0.96
C010 C013 1.398(2)
C010 H010 0.93
C011 C012 1.379(2)
C011 H011 0.93
C012 C013 1.376(3)
C012 H012 0.93
C013 H013 0.93
O001 H1 0.754(15)

loop_
_geom_hbond_atom_site_label_D
_geom_hbond_atom_site_label_H
_geom_hbond_atom_site_label_A
_geom_hbond_distance_DH
_geom_hbond_distance_HA
_geom_hbond_distance_DA
_geom_hbond_angle_DHA
_geom_hbond_site_symmetry_A
O001 H1 O001 0.754(15) 2.164(15) 2.9091(5) 169.7(16) 4_575

loop_
_geom_torsion_atom_site_label_1
_geom_torsion_atom_site_label_2
_geom_torsion_atom_site_label_3
_geom_torsion_atom_site_label_4
_geom_torsion
C004 C002 C003 C010 -120.88(11)
S1 C002 C003 C010 114.78(10)
C004 C002 C003 C007 58.44(13)
S1 C002 C003 C007 -65.90(12)
C003 C002 C004 C005 65.29(11)
S1 C002 C004 C005 -170.64(7)
C002 C004 C005 O001 -178.13(8)
C010 C003 C007 C011 0.34(18)
C002 C003 C007 C011 -178.99(11)
C007 C003 C010 C013 -0.39(18)
C002 C003 C010 C013 178.94(11)
C003 C007 C011 C012 0.2(2)
C007 C011 C012 C013 -0.7(2)
C011 C012 C013 C010 0.7(2)
C003 C010 C013 C012 -0.1(2)
C003 C002 S1 C006 -128.37(7)
C004 C002 S1 C006 105.91(7)
C008 C006 S1 C002 65.14(8)
C009 C006 S1 C002 -59.19(9)
C001 C006 S1 C002 -177.63(7)
